data_7103350
loop_
_publ_author_name
'Walz, Irene'
'Togni, Antonio'

_publ_section_title
;
 Ni(II)-catalyzed enantioselective Nazarov cyclizations.
;
_journal_issue 36
_journal_name_full 'Chemical communications (Cambridge, England)'
_journal_page_first 4315
_journal_page_last 4317
_journal_paper_doi 10.1039/b806870d
_journal_year 2008
_chemical_absolute_configuration rm
_chemical_formula_moiety 'C32 H40 O6'
_chemical_formula_sum 'C32 H40 O6'
_chemical_formula_weight 520.64
_chemical_name_systematic
;
?
;
_space_group_IT_number 19
_symmetry_cell_setting orthorhombic
_symmetry_Int_Tables_number 19
_symmetry_space_group_name_Hall 'P 2ac 2ab'
_symmetry_space_group_name_H-M 'P 21 21 21'
_atom_sites_solution_hydrogens geom
_atom_sites_solution_primary direct
_atom_sites_solution_secondary difmap
_audit_creation_method SHELXL-97
_cell_angle_alpha 90.00
_cell_angle_beta 90.00
_cell_angle_gamma 90.00
_cell_formula_units_Z 4
_cell_length_a 10.0389(5)
_cell_length_b 15.9508(7)
_cell_length_c 18.4174(8)
_cell_measurement_temperature 200(2)
_cell_volume 2949.2(2)
_computing_cell_refinement 'Bruker SMART'
_computing_data_collection 'Bruker SMART'
_computing_data_reduction 'Bruker SAINT'
_computing_molecular_graphics 'Bruker SHELXTL'
_computing_publication_material 'Bruker SHELXTL'
_computing_structure_refinement 'SHELXL-97 (Sheldrick, 1997)'
_computing_structure_solution 'SHELXS-97 (Sheldrick, 1990)'
_diffrn_ambient_temperature 200(2)
_diffrn_measured_fraction_theta_full 1.000
_diffrn_measured_fraction_theta_max 1.000
_diffrn_measurement_device_type 'CCD area detector'
_diffrn_measurement_method 'phi and omega scans'
_diffrn_radiation_monochromator graphite
_diffrn_radiation_source 'fine-focus sealed tube'
_diffrn_radiation_type MoK\a
_diffrn_radiation_wavelength 0.71073
_diffrn_reflns_av_R_equivalents 0.0493
_diffrn_reflns_av_sigmaI/netI 0.0234
_diffrn_reflns_limit_h_max 16
_diffrn_reflns_limit_h_min -16
_diffrn_reflns_limit_k_max 26
_diffrn_reflns_limit_k_min -26
_diffrn_reflns_limit_l_max 30
_diffrn_reflns_limit_l_min -30
_diffrn_reflns_number 120948
_diffrn_reflns_theta_full 36.35
_diffrn_reflns_theta_max 36.35
_diffrn_reflns_theta_min 1.69
_exptl_absorpt_coefficient_mu 0.080
_exptl_absorpt_correction_T_max 0.9691
_exptl_absorpt_correction_T_min 0.9602
_exptl_absorpt_correction_type empirical
_exptl_absorpt_process_details 'Sadabs vers. 2.03'
_exptl_crystal_colour colourless
_exptl_crystal_density_diffrn 1.173
_exptl_crystal_density_meas ?
_exptl_crystal_density_method .
_exptl_crystal_description cube
_exptl_crystal_F_000 1120
_exptl_crystal_size_max 0.51
_exptl_crystal_size_mid 0.44
_exptl_crystal_size_min 0.40
_refine_diff_density_max 0.444
_refine_diff_density_min -0.135
_refine_diff_density_rms 0.059
_refine_ls_abs_structure_details 'Flack H D (1983), Acta Cryst. A39, 876-881'
_refine_ls_abs_structure_Flack 0.8(4)
_refine_ls_extinction_method none
_refine_ls_goodness_of_fit_ref 1.037
_refine_ls_hydrogen_treatment riding
_refine_ls_matrix_type full
_refine_ls_number_parameters 504
_refine_ls_number_reflns 14329
_refine_ls_number_restraints 0
_refine_ls_restrained_S_all 1.037
_refine_ls_R_factor_all 0.0503
_refine_ls_R_factor_gt 0.0440
_refine_ls_shift/su_max 0.003
_refine_ls_shift/su_mean 0.000
_refine_ls_structure_factor_coef Fsqd
_refine_ls_weighting_details 'calc w=1/[\s^2^(Fo^2^)+(0.0789P)^2^+0.0000P] where P=(Fo^2^+2Fc^2^)/3'
_refine_ls_weighting_scheme calc
_refine_ls_wR_factor_gt 0.1089
_refine_ls_wR_factor_ref 0.1140
_reflns_number_gt 12741
_reflns_number_total 14329
_reflns_threshold_expression >2sigma(I)
_cod_data_source_file b806870d.txt
_cod_data_source_block IWA_139_2
_cod_depositor_comments
;
The following automatic conversions were performed:
'_symmetry_cell_setting' value 'Orthorhombic' changed to 'orthorhombic'
according to '/home/saulius/struct/CIF-dictionaries/cif_core.dic'
dictionary named 'cif_core.dic' version 2.4.1 from 2010-06-29.

Automatic conversion script
Id: cif_fix_enum 1527 2010-12-29 10:47:43Z saulius 
;
_cod_database_code 7103350

loop_
_symmetry_equiv_pos_as_xyz
'x, y, z'
'-x+1/2, -y, z+1/2'
'-x, y+1/2, -z+1/2'
'x+1/2, -y+1/2, -z'

loop_
_atom_site_label
_atom_site_type_symbol
_atom_site_fract_x
_atom_site_fract_y
_atom_site_fract_z
_atom_site_U_iso_or_equiv
_atom_site_adp_type
_atom_site_occupancy
_atom_site_symmetry_multiplicity
_atom_site_calc_flag
_atom_site_refinement_flags
_atom_site_disorder_assembly
_atom_site_disorder_group
O1 O 0.44053(8) 0.53059(5) -0.12380(3) 0.03933(15) Uani 1 1 d . . .
O2 O 0.56785(7) 0.30683(4) -0.00300(3) 0.03261(13) Uani 1 1 d . . .
O3 O 0.45221(10) 0.13296(5) 0.20304(5) 0.0479(2) Uani 1 1 d . . .
O4 O 0.31081(7) 0.41637(4) 0.18492(3) 0.03152(12) Uani 1 1 d . . .
O5 O 0.13406(7) 0.46520(4) -0.01106(5) 0.03999(16) Uani 1 1 d . . .
O6 O 0.25640(6) 0.57783(3) 0.01940(4) 0.03070(12) Uani 1 1 d . . .
C1 C 0.37286(7) 0.45582(4) -0.01429(4) 0.02141(10) Uani 1 1 d . . .
H1A H 0.3530(15) 0.4020(9) -0.0358(8) 0.032(3) Uiso 1 1 d . . .
C2 C 0.45000(7) 0.44627(4) 0.05786(3) 0.01954(10) Uani 1 1 d . . .
H2A H 0.4176(12) 0.4870(7) 0.0921(6) 0.021(2) Uiso 1 1 d . . .
C3 C 0.59102(7) 0.47368(4) 0.03853(4) 0.02091(10) Uani 1 1 d . . .
C4 C 0.60052(7) 0.50463(5) -0.02956(4) 0.02413(11) Uani 1 1 d . . .
C5 C 0.46964(8) 0.50205(5) -0.06447(4) 0.02464(12) Uani 1 1 d . . .
C6 C 0.71933(10) 0.53963(7) -0.06771(5) 0.03806(19) Uani 1 1 d . . .
H6A H 0.773(2) 0.4959(14) -0.0948(11) 0.066(5) Uiso 1 1 d . . .
H6B H 0.6859(18) 0.5819(12) -0.1062(10) 0.054(4) Uiso 1 1 d . . .
H6C H 0.784(2) 0.5588(13) -0.0308(11) 0.064(5) Uiso 1 1 d . . .
C7 C 0.69585(7) 0.46700(5) 0.09383(4) 0.02489(12) Uani 1 1 d . . .
C8 C 0.82415(9) 0.43934(8) 0.07812(6) 0.03827(19) Uani 1 1 d . . .
H8A H 0.848(2) 0.4303(15) 0.0312(12) 0.069(6) Uiso 1 1 d . . .
C9 C 0.91824(11) 0.43172(10) 0.13336(7) 0.0505(3) Uani 1 1 d . . .
H9A H 1.004(3) 0.4113(19) 0.1241(16) 0.107(9) Uiso 1 1 d . . .
C10 C 0.88605(12) 0.45167(10) 0.20421(7) 0.0510(3) Uani 1 1 d . . .
H10A H 0.943(2) 0.4503(15) 0.2412(13) 0.078(7) Uiso 1 1 d . . .
C11 C 0.76041(12) 0.48260(11) 0.21948(6) 0.0545(3) Uani 1 1 d . . .
H11A H 0.745(2) 0.4988(17) 0.2690(13) 0.080(6) Uiso 1 1 d . . .
C12 C 0.66628(10) 0.48925(9) 0.16511(5) 0.0428(2) Uani 1 1 d . . .
H12A H 0.5810(18) 0.5023(12) 0.1769(9) 0.050(4) Uiso 1 1 d . . .
C13 C 0.44416(7) 0.36064(4) 0.09280(4) 0.02072(10) Uani 1 1 d . . .
C14 C 0.51079(7) 0.29198(4) 0.06285(4) 0.02367(11) Uani 1 1 d . . .
C15 C 0.51709(9) 0.21400(5) 0.09737(4) 0.02846(13) Uani 1 1 d . . .
H15A H 0.5533(16) 0.1706(10) 0.0746(8) 0.039(3) Uiso 1 1 d . . .
C16 C 0.45198(9) 0.20541(5) 0.16356(5) 0.03048(14) Uani 1 1 d . . .
C17 C 0.37909(9) 0.27090(5) 0.19393(4) 0.02913(14) Uani 1 1 d . . .
H17A H 0.3319(15) 0.2600(9) 0.2389(8) 0.035(3) Uiso 1 1 d . . .
C18 C 0.37689(7) 0.34790(4) 0.15864(4) 0.02333(11) Uani 1 1 d . . .
C19 C 0.66295(16) 0.24843(7) -0.02937(8) 0.0539(3) Uani 1 1 d . . .
H19A H 0.737(3) 0.2352(17) 0.0077(14) 0.084(7) Uiso 1 1 d . . .
H19B H 0.623(2) 0.1948(14) -0.0367(11) 0.064(5) Uiso 1 1 d . . .
H19C H 0.6848(19) 0.2673(12) -0.0707(10) 0.052(4) Uiso 1 1 d . . .
C20 C 0.53986(17) 0.06857(7) 0.18051(8) 0.0558(4) Uani 1 1 d . . .
H20A H 0.540(2) 0.0281(14) 0.2190(13) 0.074(6) Uiso 1 1 d . . .
H20B H 0.6334(19) 0.0876(11) 0.1770(9) 0.048(4) Uiso 1 1 d . . .
H20C H 0.528(3) 0.0490(15) 0.1321(13) 0.076(6) Uiso 1 1 d . . .
C21 C 0.23736(10) 0.40711(6) 0.25032(5) 0.03444(17) Uani 1 1 d . . .
H21A H 0.1701(18) 0.3655(11) 0.2436(9) 0.048(4) Uiso 1 1 d . . .
H21B H 0.2006(15) 0.4620(10) 0.2619(8) 0.037(3) Uiso 1 1 d . . .
H21C H 0.2934(16) 0.3933(10) 0.2878(9) 0.042(4) Uiso 1 1 d . . .
C22 C 0.24050(7) 0.49903(4) -0.00339(4) 0.02338(11) Uani 1 1 d . . .
C23 C 0.13961(8) 0.62087(5) 0.04911(5) 0.02944(14) Uani 1 1 d . . .
H23A H 0.0614(13) 0.5905(8) 0.0345(7) 0.024(3) Uiso 1 1 d . . .
H23B H 0.2150(15) 0.7383(9) 0.0344(8) 0.035(3) Uiso 1 1 d . . .
C24 C 0.13415(8) 0.70964(4) 0.01853(5) 0.02779(13) Uani 1 1 d . . .
C25 C 0.01609(11) 0.75444(6) 0.05529(6) 0.03830(19) Uani 1 1 d . . .
H25A H 0.0146(16) 0.8101(10) 0.0399(8) 0.036(3) Uiso 1 1 d . . .
H25B H -0.0688(17) 0.7281(11) 0.0405(9) 0.041(4) Uiso 1 1 d . . .
C26 C 0.02678(16) 0.75412(7) 0.13761(6) 0.0491(3) Uani 1 1 d . . .
H26A H -0.062(2) 0.7825(14) 0.1603(12) 0.065(5) Uiso 1 1 d . . .
H26B H 0.0982(19) 0.7828(12) 0.1557(10) 0.053(5) Uiso 1 1 d . . .
C27 C 0.03767(16) 0.66524(8) 0.16798(7) 0.0507(3) Uani 1 1 d . . .
H27A H -0.047(2) 0.6334(14) 0.1558(12) 0.068(6) Uiso 1 1 d . . .
C28 C 0.15377(13) 0.62013(6) 0.13127(6) 0.0414(2) Uani 1 1 d . . .
H28A H 0.1589(18) 0.5649(12) 0.1470(10) 0.051(4) Uiso 1 1 d . . .
H28B H 0.2371(19) 0.6465(11) 0.1418(9) 0.046(4) Uiso 1 1 d . . .
C29 C 0.12979(8) 0.71288(5) -0.06521(5) 0.02946(14) Uani 1 1 d . . .
H29A H 0.2095(14) 0.6845(9) -0.0808(7) 0.030(3) Uiso 1 1 d . . .
C30 C 0.13667(14) 0.80315(6) -0.09263(6) 0.0413(2) Uani 1 1 d . . .
H30A H 0.064(2) 0.8333(14) -0.0806(11) 0.064(5) Uiso 1 1 d . . .
H30B H 0.151(2) 0.8055(12) -0.1420(11) 0.055(5) Uiso 1 1 d . . .
H30C H 0.207(2) 0.8363(13) -0.0674(11) 0.059(5) Uiso 1 1 d . . .
C31 C 0.00904(11) 0.66831(7) -0.09804(6) 0.03994(19) Uani 1 1 d . . .
H31A H 0.0137(19) 0.6720(11) -0.1505(10) 0.050(4) Uiso 1 1 d . . .
H31B H -0.068(2) 0.6899(13) -0.0833(11) 0.064(5) Uiso 1 1 d . . .
H31C H 0.002(2) 0.6087(13) -0.0823(12) 0.066(6) Uiso 1 1 d . . .
C32 C 0.0542(3) 0.66647(13) 0.25044(8) 0.0795(7) Uani 1 1 d . . .
H32A H 0.133(2) 0.6891(15) 0.2657(12) 0.063(6) Uiso 1 1 d . . .
H32B H 0.064(3) 0.6104(16) 0.2699(15) 0.086(7) Uiso 1 1 d . . .
H32C H -0.010(3) 0.7014(18) 0.2773(17) 0.106(9) Uiso 1 1 d . . .

loop_
_atom_site_aniso_label
_atom_site_aniso_U_11
_atom_site_aniso_U_22
_atom_site_aniso_U_33
_atom_site_aniso_U_23
_atom_site_aniso_U_13
_atom_site_aniso_U_12
O1 0.0443(4) 0.0504(4) 0.0233(2) 0.0109(3) -0.0038(2) 0.0016(3)
O2 0.0454(3) 0.0237(2) 0.0287(2) 0.00299(19) 0.0169(2) 0.0095(2)
O3 0.0672(5) 0.0299(3) 0.0466(4) 0.0191(3) 0.0215(4) 0.0134(3)
O4 0.0392(3) 0.0278(2) 0.0276(2) 0.0026(2) 0.0159(2) 0.0073(2)
O5 0.0249(2) 0.0313(3) 0.0638(5) -0.0134(3) -0.0038(3) -0.0014(2)
O6 0.0235(2) 0.0190(2) 0.0496(3) -0.0052(2) 0.0043(2) 0.00224(17)
C1 0.0235(3) 0.0189(2) 0.0218(2) -0.00047(19) -0.0005(2) 0.00323(19)
C2 0.0211(2) 0.0183(2) 0.0192(2) 0.00088(18) 0.00269(19) 0.00245(18)
C3 0.0219(2) 0.0210(2) 0.0198(2) 0.00123(19) 0.00224(19) 0.00127(19)
C4 0.0265(3) 0.0255(3) 0.0205(2) 0.0027(2) 0.0038(2) 0.0004(2)
C5 0.0299(3) 0.0245(3) 0.0195(2) 0.0014(2) 0.0012(2) 0.0033(2)
C6 0.0337(4) 0.0479(5) 0.0326(4) 0.0109(3) 0.0108(3) -0.0044(3)
C7 0.0226(3) 0.0287(3) 0.0233(3) 0.0021(2) -0.0001(2) -0.0002(2)
C8 0.0249(3) 0.0546(5) 0.0354(4) -0.0037(4) -0.0005(3) 0.0066(3)
C9 0.0269(4) 0.0776(8) 0.0470(5) -0.0028(5) -0.0067(4) 0.0110(5)
C10 0.0341(5) 0.0776(8) 0.0412(5) 0.0028(5) -0.0143(4) 0.0050(5)
C11 0.0411(5) 0.0960(10) 0.0263(4) -0.0033(5) -0.0073(4) 0.0118(6)
C12 0.0320(4) 0.0740(7) 0.0224(3) -0.0013(4) -0.0021(3) 0.0123(4)
C13 0.0227(2) 0.0193(2) 0.0202(2) 0.00222(18) 0.0041(2) 0.00288(19)
C14 0.0267(3) 0.0203(2) 0.0239(3) 0.0023(2) 0.0056(2) 0.0040(2)
C15 0.0339(3) 0.0209(3) 0.0306(3) 0.0039(2) 0.0069(3) 0.0056(2)
C16 0.0363(4) 0.0242(3) 0.0310(3) 0.0091(2) 0.0065(3) 0.0038(3)
C17 0.0355(4) 0.0267(3) 0.0252(3) 0.0069(2) 0.0080(3) 0.0023(3)
C18 0.0249(3) 0.0234(3) 0.0217(2) 0.0024(2) 0.0051(2) 0.0024(2)
C19 0.0732(8) 0.0326(4) 0.0558(6) 0.0044(4) 0.0397(6) 0.0179(5)
C20 0.0731(8) 0.0335(4) 0.0609(7) 0.0230(5) 0.0235(6) 0.0210(5)
C21 0.0361(4) 0.0416(4) 0.0256(3) 0.0034(3) 0.0126(3) 0.0075(3)
C22 0.0231(3) 0.0198(2) 0.0272(3) -0.0004(2) -0.0014(2) 0.0026(2)
C23 0.0267(3) 0.0214(3) 0.0402(4) -0.0004(3) 0.0059(3) 0.0048(2)
C24 0.0293(3) 0.0203(3) 0.0338(3) -0.0017(2) 0.0044(3) 0.0034(2)
C25 0.0455(5) 0.0298(4) 0.0396(4) 0.0017(3) 0.0115(4) 0.0157(3)
C26 0.0745(8) 0.0355(4) 0.0372(4) 0.0003(4) 0.0174(5) 0.0198(5)
C27 0.0718(8) 0.0394(5) 0.0408(5) 0.0073(4) 0.0198(5) 0.0177(5)
C28 0.0527(6) 0.0315(4) 0.0402(5) 0.0059(3) 0.0066(4) 0.0121(4)
C29 0.0287(3) 0.0247(3) 0.0350(3) -0.0038(3) 0.0045(3) 0.0009(2)
C30 0.0579(6) 0.0293(4) 0.0366(4) 0.0025(3) 0.0022(4) -0.0014(4)
C31 0.0330(4) 0.0416(5) 0.0452(5) -0.0079(4) -0.0009(4) -0.0033(3)
C32 0.134(2) 0.0643(9) 0.0402(6) 0.0103(6) 0.0229(10) 0.0315(12)

loop_
_atom_type_symbol
_atom_type_description
_atom_type_scat_dispersion_real
_atom_type_scat_dispersion_imag
_atom_type_scat_source
C C 0.0033 0.0016 'International Tables Vol C Tables 4.2.6.8 and 6.1.1.4'
H H 0.0000 0.0000 'International Tables Vol C Tables 4.2.6.8 and 6.1.1.4'
O O 0.0106 0.0060 'International Tables Vol C Tables 4.2.6.8 and 6.1.1.4'

loop_
_geom_angle_atom_site_label_1
_geom_angle_atom_site_label_2
_geom_angle_atom_site_label_3
_geom_angle
_geom_angle_site_symmetry_1
_geom_angle_site_symmetry_3
_geom_angle_publ_flag
C14 O2 C19 118.26(7) . . ?
C16 O3 C20 117.35(8) . . ?
C18 O4 C21 117.99(6) . . ?
C22 O6 C23 117.58(6) . . ?
C22 C1 C5 114.77(6) . . ?
C22 C1 C2 111.81(5) . . ?
C5 C1 C2 104.40(5) . . ?
C13 C2 C3 113.26(5) . . ?
C13 C2 C1 115.84(6) . . ?
C3 C2 C1 103.67(5) . . ?
C4 C3 C7 128.30(6) . . ?
C4 C3 C2 112.78(6) . . ?
C7 C3 C2 118.88(6) . . ?
C3 C4 C5 109.52(6) . . ?
C3 C4 C6 129.04(7) . . ?
C5 C4 C6 121.42(7) . . ?
O1 C5 C4 126.76(7) . . ?
O1 C5 C1 124.68(7) . . ?
C4 C5 C1 108.56(6) . . ?
C12 C7 C8 118.30(8) . . ?
C12 C7 C3 118.87(7) . . ?
C8 C7 C3 122.82(7) . . ?
C7 C8 C9 120.21(9) . . ?
C10 C9 C8 120.73(10) . . ?
C9 C10 C11 119.18(10) . . ?
C12 C11 C10 120.27(10) . . ?
C11 C12 C7 121.22(9) . . ?
C14 C13 C18 117.29(6) . . ?
C14 C13 C2 121.46(6) . . ?
C18 C13 C2 121.18(6) . . ?
O2 C14 C13 114.63(6) . . ?
O2 C14 C15 122.72(6) . . ?
C13 C14 C15 122.64(6) . . ?
C16 C15 C14 117.72(7) . . ?
O3 C16 C15 123.34(7) . . ?
O3 C16 C17 114.96(7) . . ?
C15 C16 C17 121.69(6) . . ?
C18 C17 C16 118.91(6) . . ?
O4 C18 C17 123.26(6) . . ?
O4 C18 C13 115.10(6) . . ?
C17 C18 C13 121.64(6) . . ?
O5 C22 O6 124.36(7) . . ?
O5 C22 C1 124.06(7) . . ?
O6 C22 C1 111.49(6) . . ?
O6 C23 C28 107.06(7) . . ?
O6 C23 C24 109.03(6) . . ?
C28 C23 C24 112.22(7) . . ?
C23 C24 C25 107.22(7) . . ?
C23 C24 C29 113.65(6) . . ?
C25 C24 C29 113.69(7) . . ?
C26 C25 C24 112.49(9) . . ?
C25 C26 C27 111.92(9) . . ?
C28 C27 C32 111.31(14) . . ?
C28 C27 C26 109.25(10) . . ?
C32 C27 C26 111.08(12) . . ?
C23 C28 C27 111.45(9) . . ?
C30 C29 C31 110.07(9) . . ?
C30 C29 C24 111.14(7) . . ?
C31 C29 C24 113.69(8) . . ?

loop_
_geom_bond_atom_site_label_1
_geom_bond_atom_site_label_2
_geom_bond_distance
_geom_bond_site_symmetry_2
_geom_bond_publ_flag
O1 C5 1.2193(9) . ?
O2 C14 1.3621(9) . ?
O2 C19 1.4194(11) . ?
O3 C16 1.3654(10) . ?
O3 C20 1.4146(14) . ?
O4 C18 1.3665(9) . ?
O4 C21 1.4199(10) . ?
O5 C22 1.2054(10) . ?
O6 C22 1.3348(9) . ?
O6 C23 1.4646(10) . ?
C1 C22 1.5102(9) . ?
C1 C5 1.5303(10) . ?
C1 C2 1.5456(9) . ?
C2 C13 1.5111(9) . ?
C2 C3 1.5239(9) . ?
C3 C4 1.3512(9) . ?
C3 C7 1.4683(10) . ?
C4 C5 1.4633(11) . ?
C4 C6 1.4925(11) . ?
C7 C12 1.3919(12) . ?
C7 C8 1.3920(12) . ?
C8 C9 1.3935(15) . ?
C9 C10 1.3815(19) . ?
C10 C11 1.3831(17) . ?
C11 C12 1.3809(14) . ?
C13 C14 1.3968(9) . ?
C13 C18 1.4027(9) . ?
C14 C15 1.3984(10) . ?
C15 C16 1.3899(11) . ?
C16 C17 1.3926(11) . ?
C17 C18 1.3897(10) . ?
C23 C28 1.5199(14) . ?
C23 C24 1.5249(11) . ?
C24 C25 1.5407(12) . ?
C24 C29 1.5436(12) . ?
C25 C26 1.5199(15) . ?
C26 C27 1.5280(15) . ?
C27 C28 1.5275(16) . ?
C27 C32 1.528(2) . ?
C29 C30 1.5274(13) . ?
C29 C31 1.5299(14) . ?

loop_
_geom_torsion_atom_site_label_1
_geom_torsion_atom_site_label_2
_geom_torsion_atom_site_label_3
_geom_torsion_atom_site_label_4
_geom_torsion
_geom_torsion_site_symmetry_1
_geom_torsion_site_symmetry_2
_geom_torsion_site_symmetry_3
_geom_torsion_site_symmetry_4
_geom_torsion_publ_flag
C22 C1 C2 C13 101.03(6) . . . . ?
C5 C1 C2 C13 -134.32(6) . . . . ?
C22 C1 C2 C3 -134.27(6) . . . . ?
C5 C1 C2 C3 -9.61(6) . . . . ?
C13 C2 C3 C4 132.79(6) . . . . ?
C1 C2 C3 C4 6.43(7) . . . . ?
C13 C2 C3 C7 -49.36(8) . . . . ?
C1 C2 C3 C7 -175.72(6) . . . . ?
C7 C3 C4 C5 -177.70(7) . . . . ?
C2 C3 C4 C5 -0.10(8) . . . . ?
C7 C3 C4 C6 0.67(14) . . . . ?
C2 C3 C4 C6 178.28(8) . . . . ?
C3 C4 C5 O1 174.28(8) . . . . ?
C6 C4 C5 O1 -4.24(13) . . . . ?
C3 C4 C5 C1 -6.50(8) . . . . ?
C6 C4 C5 C1 174.98(7) . . . . ?
C22 C1 C5 O1 -47.91(10) . . . . ?
C2 C1 C5 O1 -170.66(8) . . . . ?
C22 C1 C5 C4 132.85(6) . . . . ?
C2 C1 C5 C4 10.11(7) . . . . ?
C4 C3 C7 C12 136.45(10) . . . . ?
C2 C3 C7 C12 -41.03(11) . . . . ?
C4 C3 C7 C8 -43.51(12) . . . . ?
C2 C3 C7 C8 139.01(9) . . . . ?
C12 C7 C8 C9 2.14(17) . . . . ?
C3 C7 C8 C9 -177.91(11) . . . . ?
C7 C8 C9 C10 -0.2(2) . . . . ?
C8 C9 C10 C11 -2.5(2) . . . . ?
C9 C10 C11 C12 3.4(3) . . . . ?
C10 C11 C12 C7 -1.4(2) . . . . ?
C8 C7 C12 C11 -1.32(19) . . . . ?
C3 C7 C12 C11 178.72(12) . . . . ?
C3 C2 C13 C14 -48.59(9) . . . . ?
C1 C2 C13 C14 71.01(9) . . . . ?
C3 C2 C13 C18 128.22(7) . . . . ?
C1 C2 C13 C18 -112.18(7) . . . . ?
C19 O2 C14 C13 165.27(10) . . . . ?
C19 O2 C14 C15 -15.42(14) . . . . ?
C18 C13 C14 O2 176.46(7) . . . . ?
C2 C13 C14 O2 -6.60(11) . . . . ?
C18 C13 C14 C15 -2.85(12) . . . . ?
C2 C13 C14 C15 174.08(7) . . . . ?
O2 C14 C15 C16 -178.22(8) . . . . ?
C13 C14 C15 C16 1.04(13) . . . . ?
C20 O3 C16 C15 10.04(17) . . . . ?
C20 O3 C16 C17 -170.99(12) . . . . ?
C14 C15 C16 O3 -179.08(9) . . . . ?
C14 C15 C16 C17 2.01(14) . . . . ?
O3 C16 C17 C18 177.92(9) . . . . ?
C15 C16 C17 C18 -3.09(14) . . . . ?
C21 O4 C18 C17 -2.15(13) . . . . ?
C21 O4 C18 C13 178.18(8) . . . . ?
C16 C17 C18 O4 -178.50(8) . . . . ?
C16 C17 C18 C13 1.14(13) . . . . ?
C14 C13 C18 O4 -178.60(7) . . . . ?
C2 C13 C18 O4 4.45(10) . . . . ?
C14 C13 C18 C17 1.73(11) . . . . ?
C2 C13 C18 C17 -175.22(7) . . . . ?
C23 O6 C22 O5 11.30(12) . . . . ?
C23 O6 C22 C1 -165.43(7) . . . . ?
C5 C1 C22 O5 128.97(9) . . . . ?
C2 C1 C22 O5 -112.37(9) . . . . ?
C5 C1 C22 O6 -54.28(8) . . . . ?
C2 C1 C22 O6 64.38(8) . . . . ?
C22 O6 C23 C28 102.35(9) . . . . ?
C22 O6 C23 C24 -136.03(7) . . . . ?
O6 C23 C24 C25 -176.02(8) . . . . ?
C28 C23 C24 C25 -57.58(10) . . . . ?
O6 C23 C24 C29 57.48(9) . . . . ?
C28 C23 C24 C29 175.91(8) . . . . ?
C23 C24 C25 C26 56.48(11) . . . . ?
C29 C24 C25 C26 -177.04(9) . . . . ?
C24 C25 C26 C27 -56.96(15) . . . . ?
C25 C26 C27 C28 54.45(17) . . . . ?
C25 C26 C27 C32 177.63(16) . . . . ?
O6 C23 C28 C27 178.90(9) . . . . ?
C24 C23 C28 C27 59.32(12) . . . . ?
C32 C27 C28 C23 -178.45(14) . . . . ?
C26 C27 C28 C23 -55.41(15) . . . . ?
C23 C24 C29 C30 -175.06(8) . . . . ?
C25 C24 C29 C30 61.92(10) . . . . ?
C23 C24 C29 C31 60.10(10) . . . . ?
C25 C24 C29 C31 -62.93(10) . . . . ?

loop_
_cod_related_entry_id
_cod_related_entry_database
_cod_related_entry_code
1 ChemSpider 30653055
